data_1517182
loop_
_publ_author_name
'Liu, Bo'
'Li, Lei'
'Sun, Guangping'
'Liu, Jingyao'
'Wang, Meiyan'
'Li, Shihui'
'Cui, Dongmei'

_publ_section_title
;
 3,4-Polymerization of Isoprene by Using NSN- and NPN-Ligated Rare Earth
 Metal Precursors: Switching of Stereo Selectivity and Mechanism
;
_journal_issue 15
_journal_name_full Macromolecules
_journal_page_first 4971
_journal_paper_doi 10.1021/ma501085c
_journal_volume 47
_journal_year 2014
_chemical_formula_sum 'C42 H69 Lu N2 O S Si2'
_chemical_formula_weight 881.21
_chemical_name_systematic
; 
 ? 
;
_space_group_IT_number 14
_symmetry_cell_setting monoclinic
_symmetry_space_group_name_Hall '-P 2ybc'
_symmetry_space_group_name_H-M 'P 1 21/c 1'
_atom_sites_solution_hydrogens geom
_atom_sites_solution_primary direct
_atom_sites_solution_secondary difmap
_audit_creation_method SHELXL-97
_cell_angle_alpha 90.00
_cell_angle_beta 118.69
_cell_angle_gamma 90.00
_cell_formula_units_Z 4
_cell_length_a 13.587
_cell_length_b 17.918
_cell_length_c 21.641
_cell_measurement_reflns_used 4931
_cell_measurement_temperature 195(2)
_cell_measurement_theta_max 22.16
_cell_measurement_theta_min 2.27
_cell_volume 4621.723
_computing_cell_refinement 'Bruker SMART'
_computing_data_collection 'Bruker SMART'
_computing_data_reduction 'Bruker SAINT'
_computing_molecular_graphics 'Bruker SHELXTL'
_computing_publication_material 'Bruker SHELXTL'
_computing_structure_refinement 'SHELXL-97 (Sheldrick, 1997)'
_computing_structure_solution 'SHELXS-97 (Sheldrick, 1990)'
_diffrn_ambient_temperature 195(2)
_diffrn_measured_fraction_theta_full 0.996
_diffrn_measured_fraction_theta_max 0.996
_diffrn_measurement_device_type 'CCD area detector'
_diffrn_measurement_method 'phi and omega scans'
_diffrn_radiation_monochromator graphite
_diffrn_radiation_source 'fine-focus sealed tube'
_diffrn_radiation_type MoK\a
_diffrn_radiation_wavelength 0.71073
_diffrn_reflns_av_R_equivalents 0.0500
_diffrn_reflns_av_sigmaI/netI 0.0566
_diffrn_reflns_limit_h_max 16
_diffrn_reflns_limit_h_min -16
_diffrn_reflns_limit_k_max 13
_diffrn_reflns_limit_k_min -22
_diffrn_reflns_limit_l_max 26
_diffrn_reflns_limit_l_min -25
_diffrn_reflns_number 28699
_diffrn_reflns_theta_full 26.05
_diffrn_reflns_theta_max 26.05
_diffrn_reflns_theta_min 1.71
_exptl_absorpt_coefficient_mu 2.263
_exptl_absorpt_correction_T_max 0.8762
_exptl_absorpt_correction_T_min 0.7889
_exptl_absorpt_correction_type none
_exptl_crystal_colour colorless
_exptl_crystal_density_diffrn 1.266
_exptl_crystal_density_method 'not measured'
_exptl_crystal_description block
_exptl_crystal_F_000 1832
_exptl_crystal_size_max 0.11
_exptl_crystal_size_mid 0.09
_exptl_crystal_size_min 0.06
_refine_diff_density_max 4.755
_refine_diff_density_min -1.031
_refine_diff_density_rms 0.128
_refine_ls_extinction_method none
_refine_ls_goodness_of_fit_ref 1.050
_refine_ls_hydrogen_treatment constr
_refine_ls_matrix_type full
_refine_ls_number_parameters 438
_refine_ls_number_reflns 9092
_refine_ls_number_restraints 6
_refine_ls_restrained_S_all 1.050
_refine_ls_R_factor_all 0.0736
_refine_ls_R_factor_gt 0.0541
_refine_ls_shift/su_max 0.002
_refine_ls_shift/su_mean 0.000
_refine_ls_structure_factor_coef Fsqd
_refine_ls_weighting_details 'calc w=1/[\s^2^(Fo^2^)+(0.0573P)^2^+7.2363P] where P=(Fo^2^+2Fc^2^)/3'
_refine_ls_weighting_scheme calc
_refine_ls_wR_factor_gt 0.1182
_refine_ls_wR_factor_ref 0.1290
_reflns_number_gt 6974
_reflns_number_total 9092
_reflns_threshold_expression >2sigma(I)
_cod_data_source_file ma501085c_si_001.cif
_cod_data_source_block 1a
_cod_depositor_comments
;
The following automatic conversions were performed:

'_symmetry_cell_setting' value 'Monoclinic' changed to 'monoclinic'
according to
/usr/data/users/saulius/crontab/automatic-downloads/rss-feeds/ACS/lib/dictionaries/cif_core.dic
dictionary named 'cif_core.dic' version 2.4.2 from 2011-04-26.

Automatic conversion script
Id: cif_fix_values 2281 2013-09-26 08:29:07Z andrius 

 Adding full bibliography for 1517182--1517186.cif.
;
_cod_original_cell_volume 4621.8
_cod_original_sg_symbol_H-M P2(1)/c
_cod_database_code 1517182

loop_
_symmetry_equiv_pos_as_xyz
'x, y, z'
'-x, y+1/2, -z+1/2'
'-x, -y, -z'
'x, -y-1/2, z-1/2'

loop_
_atom_site_label
_atom_site_type_symbol
_atom_site_fract_x
_atom_site_fract_y
_atom_site_fract_z
_atom_site_U_iso_or_equiv
_atom_site_adp_type
_atom_site_occupancy
_atom_site_symmetry_multiplicity
_atom_site_calc_flag
_atom_site_refinement_flags
Lu1 Lu 0.66496(2) 0.755794(13) 0.536528(12) 0.02913(10) Uani 1 1 d .
S1 S 0.76643(11) 0.77738(8) 0.43935(7) 0.0265(3) Uani 1 1 d .
Si1 Si 0.79735(17) 0.59497(11) 0.66477(10) 0.0465(5) Uani 1 1 d .
Si2 Si 0.35426(16) 0.75614(12) 0.45967(11) 0.0495(5) Uani 1 1 d .
O1 O 0.7206(4) 0.8300(3) 0.6352(2) 0.0469(12) Uani 1 1 d .
N1 N 0.8070(4) 0.8055(3) 0.5198(2) 0.0293(11) Uani 1 1 d .
N2 N 0.6645(4) 0.7244(3) 0.4341(2) 0.0271(10) Uani 1 1 d .
C1 C 0.6763(6) 0.6457(4) 0.5960(3) 0.0458(17) Uani 1 1 d .
H1A H 0.6263 0.6539 0.6168 0.055 Uiso 1 1 calc R
H1B H 0.6376 0.6083 0.5582 0.055 Uiso 1 1 calc R
C2 C 0.7605(7) 0.5198(5) 0.7100(5) 0.085(3) Uani 1 1 d .
H2A H 0.7320 0.5424 0.7396 0.128 Uiso 1 1 calc R
H2B H 0.8274 0.4901 0.7394 0.128 Uiso 1 1 calc R
H2C H 0.7026 0.4875 0.6747 0.128 Uiso 1 1 calc R
C3 C 0.8892(8) 0.6603(6) 0.7357(5) 0.111(4) Uani 1 1 d .
H3A H 0.9233 0.6958 0.7172 0.166 Uiso 1 1 calc R
H3B H 0.9483 0.6320 0.7746 0.166 Uiso 1 1 calc R
H3C H 0.8444 0.6874 0.7529 0.166 Uiso 1 1 calc R
C4 C 0.8803(10) 0.5484(7) 0.6291(6) 0.128(5) Uani 1 1 d U
H4A H 0.8296 0.5230 0.5850 0.192 Uiso 1 1 calc R
H4B H 0.9307 0.5118 0.6633 0.192 Uiso 1 1 calc R
H4C H 0.9246 0.5857 0.6200 0.192 Uiso 1 1 calc R
C5 C 0.4849(5) 0.8071(4) 0.4834(4) 0.0474(17) Uani 1 1 d .
H5A H 0.4874 0.8483 0.5146 0.057 Uiso 1 1 calc R
H5B H 0.4746 0.8307 0.4393 0.057 Uiso 1 1 calc R
C6 C 0.2232(6) 0.8113(5) 0.4016(5) 0.088(3) Uani 1 1 d .
H6A H 0.2147 0.8520 0.4290 0.132 Uiso 1 1 calc R
H6B H 0.1576 0.7784 0.3841 0.132 Uiso 1 1 calc R
H6C H 0.2292 0.8321 0.3617 0.132 Uiso 1 1 calc R
C7 C 0.3487(8) 0.7292(6) 0.5414(5) 0.097(4) Uani 1 1 d .
H7A H 0.4193 0.7051 0.5744 0.145 Uiso 1 1 calc R
H7B H 0.2863 0.6944 0.5293 0.145 Uiso 1 1 calc R
H7C H 0.3374 0.7739 0.5633 0.145 Uiso 1 1 calc R
C8 C 0.3450(7) 0.6701(5) 0.4096(4) 0.069(2) Uani 1 1 d .
H8A H 0.3527 0.6830 0.3681 0.103 Uiso 1 1 calc R
H8B H 0.2722 0.6461 0.3945 0.103 Uiso 1 1 calc R
H8C H 0.4052 0.6358 0.4396 0.103 Uiso 1 1 calc R
C9 C 0.8726(5) 0.7141(4) 0.4435(3) 0.0360(15) Uani 1 1 d .
C10 C 0.9116(5) 0.6569(4) 0.4913(4) 0.0491(18) Uani 1 1 d .
H10 H 0.8815 0.6496 0.5225 0.059 Uiso 1 1 calc R
C11 C 0.9942(6) 0.6097(5) 0.4947(5) 0.071(3) Uani 1 1 d .
H11 H 1.0238 0.5712 0.5290 0.085 Uiso 1 1 calc R
C12 C 1.0320(7) 0.6200(6) 0.4472(6) 0.085(3) Uani 1 1 d .
H12 H 1.0867 0.5864 0.4482 0.102 Uiso 1 1 calc R
C13 C 0.9967(7) 0.6744(7) 0.3997(5) 0.085(3) Uani 1 1 d .
H13 H 1.0268 0.6801 0.3684 0.102 Uiso 1 1 calc R
C14 C 0.9114(6) 0.7245(5) 0.3968(4) 0.058(2) Uani 1 1 d .
H14 H 0.8832 0.7637 0.3632 0.070 Uiso 1 1 calc R
C15 C 0.8767(5) 0.8721(3) 0.5408(3) 0.0347(14) Uani 1 1 d .
C16 C 0.8269(5) 0.9426(3) 0.5171(3) 0.0385(15) Uani 1 1 d .
C17 C 0.8947(7) 1.0061(4) 0.5417(4) 0.0538(19) Uani 1 1 d .
H17 H 0.8626 1.0540 0.5254 0.065 Uiso 1 1 calc R
C18 C 1.0073(6) 1.0003(5) 0.5894(4) 0.057(2) Uani 1 1 d .
H18 H 1.0521 1.0440 0.6059 0.069 Uiso 1 1 calc R
C19 C 1.0543(6) 0.9321(4) 0.6127(4) 0.0503(19) Uani 1 1 d .
H19 H 1.1321 0.9290 0.6453 0.060 Uiso 1 1 calc R
C20 C 0.9914(5) 0.8661(4) 0.5901(3) 0.0391(15) Uani 1 1 d .
C21 C 1.0492(5) 0.7928(4) 0.6189(3) 0.0455(17) Uani 1 1 d .
H21 H 0.9905 0.7530 0.6012 0.055 Uiso 1 1 calc R
C22 C 1.1328(6) 0.7746(5) 0.5925(4) 0.059(2) Uani 1 1 d .
H22A H 1.0936 0.7740 0.5409 0.088 Uiso 1 1 calc R
H22B H 1.1663 0.7255 0.6102 0.088 Uiso 1 1 calc R
H22C H 1.1919 0.8126 0.6094 0.088 Uiso 1 1 calc R
C23 C 1.1094(7) 0.7899(6) 0.6995(4) 0.071(2) Uani 1 1 d .
H23A H 1.1669 0.8289 0.7184 0.106 Uiso 1 1 calc R
H23B H 1.1448 0.7409 0.7154 0.106 Uiso 1 1 calc R
H23C H 1.0549 0.7979 0.7164 0.106 Uiso 1 1 calc R
C24 C 0.7030(5) 0.9534(4) 0.4675(4) 0.0441(16) Uani 1 1 d .
H24 H 0.6694 0.9027 0.4520 0.053 Uiso 1 1 calc R
C25 C 0.6817(7) 0.9960(5) 0.4023(5) 0.082(3) Uani 1 1 d .
H25A H 0.7134 1.0463 0.4155 0.124 Uiso 1 1 calc R
H25B H 0.6006 0.9996 0.3708 0.124 Uiso 1 1 calc R
H25C H 0.7170 0.9700 0.3783 0.124 Uiso 1 1 calc R
C26 C 0.6429(7) 0.9906(5) 0.5039(5) 0.079(3) Uani 1 1 d .
H26A H 0.6729 1.0410 0.5190 0.119 Uiso 1 1 calc R
H26B H 0.6550 0.9610 0.5451 0.119 Uiso 1 1 calc R
H26C H 0.5624 0.9935 0.4709 0.119 Uiso 1 1 calc R
C27 C 0.5869(4) 0.6931(3) 0.3661(3) 0.0283(13) Uani 1 1 d .
C28 C 0.5174(5) 0.7387(4) 0.3081(3) 0.0369(15) Uani 1 1 d .
C29 C 0.4390(6) 0.7045(4) 0.2465(3) 0.0486(17) Uani 1 1 d .
H29 H 0.3930 0.7346 0.2068 0.058 Uiso 1 1 calc R
C30 C 0.4260(6) 0.6279(5) 0.2411(3) 0.055(2) Uani 1 1 d .
H30 H 0.3704 0.6058 0.1988 0.066 Uiso 1 1 calc R
C31 C 0.4937(5) 0.5849(4) 0.2970(3) 0.0453(17) Uani 1 1 d .
H31 H 0.4845 0.5322 0.2929 0.054 Uiso 1 1 calc R
C32 C 0.5765(5) 0.6148(3) 0.3604(3) 0.0319(13) Uani 1 1 d .
C33 C 0.6506(5) 0.5613(3) 0.4187(3) 0.0405(15) Uani 1 1 d .
H33 H 0.7005 0.5914 0.4613 0.049 Uiso 1 1 calc R
C34 C 0.7243(6) 0.5159(4) 0.3977(4) 0.057(2) Uani 1 1 d .
H34A H 0.6770 0.4846 0.3570 0.086 Uiso 1 1 calc R
H34B H 0.7745 0.4841 0.4372 0.086 Uiso 1 1 calc R
H34C H 0.7689 0.5497 0.3854 0.086 Uiso 1 1 calc R
C35 C 0.5790(7) 0.5089(4) 0.4383(4) 0.058(2) Uani 1 1 d .
H35A H 0.5352 0.4752 0.3989 0.087 Uiso 1 1 calc R
H35B H 0.5281 0.5389 0.4485 0.087 Uiso 1 1 calc R
H35C H 0.6286 0.4796 0.4800 0.087 Uiso 1 1 calc R
C36 C 0.5215(6) 0.8233(4) 0.3085(3) 0.0429(16) Uani 1 1 d .
H36 H 0.5714 0.8401 0.3580 0.051 Uiso 1 1 calc R
C37 C 0.5726(7) 0.8499(5) 0.2628(4) 0.070(2) Uani 1 1 d .
H37A H 0.6503 0.8324 0.2833 0.104 Uiso 1 1 calc R
H37B H 0.5713 0.9046 0.2610 0.104 Uiso 1 1 calc R
H37C H 0.5289 0.8298 0.2151 0.104 Uiso 1 1 calc R
C38 C 0.4055(6) 0.8585(5) 0.2832(4) 0.063(2) Uani 1 1 d .
H38A H 0.3582 0.8483 0.2328 0.095 Uiso 1 1 calc R
H38B H 0.4136 0.9125 0.2908 0.095 Uiso 1 1 calc R
H38C H 0.3706 0.8372 0.3096 0.095 Uiso 1 1 calc R
C39 C 0.8165(9) 0.8752(6) 0.6785(6) 0.0990(18) Uani 1 1 d .
H39A H 0.8399 0.9047 0.6491 0.119 Uiso 1 1 calc R
H39B H 0.8803 0.8436 0.7111 0.119 Uiso 1 1 calc R
C40 C 0.7799(9) 0.9255(6) 0.7187(6) 0.0990(18) Uani 1 1 d .
H40A H 0.8405 0.9321 0.7678 0.119 Uiso 1 1 calc R
H40B H 0.7575 0.9750 0.6959 0.119 Uiso 1 1 calc R
C41 C 0.6830(9) 0.8862(6) 0.7169(6) 0.0990(18) Uani 1 1 d .
H41A H 0.7044 0.8647 0.7638 0.119 Uiso 1 1 calc R
H41B H 0.6207 0.9218 0.7049 0.119 Uiso 1 1 calc R
C42 C 0.6490(9) 0.8306(6) 0.6678(5) 0.0990(18) Uani 1 1 d .
H42A H 0.5701 0.8390 0.6315 0.119 Uiso 1 1 calc R
H42B H 0.6535 0.7819 0.6906 0.119 Uiso 1 1 calc R

loop_
_atom_site_aniso_label
_atom_site_aniso_U_11
_atom_site_aniso_U_22
_atom_site_aniso_U_33
_atom_site_aniso_U_23
_atom_site_aniso_U_13
_atom_site_aniso_U_12
Lu1 0.02824(14) 0.03255(16) 0.02748(14) -0.00259(11) 0.01407(11) -0.00095(11)
S1 0.0232(7) 0.0286(7) 0.0268(7) 0.0010(6) 0.0115(6) 0.0000(6)
Si1 0.0566(13) 0.0479(12) 0.0371(10) 0.0073(9) 0.0242(10) 0.0052(9)
Si2 0.0345(10) 0.0598(14) 0.0558(12) -0.0138(10) 0.0229(9) -0.0002(9)
O1 0.047(3) 0.058(3) 0.042(3) -0.022(2) 0.026(2) -0.013(2)
N1 0.026(3) 0.033(3) 0.029(3) -0.003(2) 0.014(2) -0.001(2)
N2 0.018(2) 0.032(3) 0.026(2) -0.004(2) 0.0071(19) -0.0024(19)
C1 0.050(4) 0.050(4) 0.031(3) 0.004(3) 0.014(3) 0.001(3)
C2 0.065(6) 0.092(7) 0.076(6) 0.039(5) 0.015(5) 0.005(5)
C3 0.077(7) 0.087(8) 0.103(8) -0.023(6) -0.009(6) -0.009(6)
C4 0.167(11) 0.144(11) 0.099(8) 0.066(8) 0.085(8) 0.117(9)
C5 0.037(4) 0.050(4) 0.055(4) 0.000(3) 0.022(3) 0.001(3)
C6 0.039(5) 0.078(7) 0.128(9) -0.021(6) 0.024(5) 0.006(4)
C7 0.061(6) 0.171(11) 0.073(6) -0.023(7) 0.044(5) -0.030(6)
C8 0.061(5) 0.066(6) 0.075(6) -0.019(5) 0.029(5) -0.005(4)
C9 0.022(3) 0.042(4) 0.045(4) -0.016(3) 0.017(3) -0.003(3)
C10 0.029(4) 0.041(4) 0.070(5) -0.004(4) 0.018(3) 0.001(3)
C11 0.044(5) 0.053(5) 0.105(7) -0.015(5) 0.028(5) 0.006(4)
C12 0.042(5) 0.102(8) 0.088(7) -0.046(6) 0.013(5) 0.016(5)
C13 0.047(5) 0.159(11) 0.061(6) -0.031(6) 0.036(5) 0.007(6)
C14 0.048(4) 0.090(6) 0.047(4) -0.017(4) 0.031(4) -0.010(4)
C15 0.035(3) 0.040(4) 0.034(3) -0.011(3) 0.021(3) -0.008(3)
C16 0.042(4) 0.034(4) 0.050(4) -0.011(3) 0.030(3) -0.008(3)
C17 0.067(5) 0.037(4) 0.063(5) -0.015(4) 0.037(4) -0.012(4)
C18 0.053(5) 0.060(5) 0.060(5) -0.026(4) 0.028(4) -0.029(4)
C19 0.036(4) 0.066(5) 0.046(4) -0.024(4) 0.018(3) -0.019(4)
C20 0.031(3) 0.054(4) 0.034(3) -0.012(3) 0.018(3) -0.007(3)
C21 0.033(4) 0.057(5) 0.041(4) -0.005(3) 0.014(3) 0.000(3)
C22 0.030(4) 0.077(6) 0.058(5) -0.014(4) 0.013(3) 0.000(4)
C23 0.053(5) 0.101(7) 0.045(4) 0.000(5) 0.013(4) 0.005(5)
C24 0.038(4) 0.032(4) 0.057(4) 0.000(3) 0.019(3) 0.002(3)
C25 0.049(5) 0.090(7) 0.081(6) 0.037(5) 0.009(5) -0.009(5)
C26 0.055(5) 0.064(6) 0.123(8) -0.021(6) 0.046(6) 0.001(4)
C27 0.022(3) 0.039(3) 0.021(3) -0.003(2) 0.008(2) -0.002(2)
C28 0.029(3) 0.046(4) 0.028(3) -0.002(3) 0.009(3) 0.000(3)
C29 0.041(4) 0.057(5) 0.035(4) 0.002(3) 0.007(3) 0.004(3)
C30 0.044(4) 0.070(5) 0.029(4) -0.012(3) 0.000(3) -0.003(4)
C31 0.042(4) 0.044(4) 0.046(4) -0.020(3) 0.018(3) -0.011(3)
C32 0.032(3) 0.036(3) 0.028(3) -0.004(3) 0.015(3) 0.000(3)
C33 0.044(4) 0.032(4) 0.040(4) -0.011(3) 0.016(3) 0.001(3)
C34 0.046(4) 0.051(5) 0.061(5) -0.010(4) 0.015(4) 0.012(4)
C35 0.074(6) 0.042(4) 0.060(5) 0.000(4) 0.033(4) -0.016(4)
C36 0.045(4) 0.040(4) 0.034(3) 0.007(3) 0.012(3) 0.007(3)
C37 0.075(6) 0.067(6) 0.065(5) 0.021(4) 0.032(5) 0.000(5)
C38 0.041(4) 0.068(5) 0.059(5) 0.013(4) 0.007(4) 0.020(4)
C39 0.097(4) 0.126(5) 0.104(4) -0.060(3) 0.072(3) -0.041(3)
C40 0.097(4) 0.126(5) 0.104(4) -0.060(3) 0.072(3) -0.041(3)
C41 0.097(4) 0.126(5) 0.104(4) -0.060(3) 0.072(3) -0.041(3)
C42 0.097(4) 0.126(5) 0.104(4) -0.060(3) 0.072(3) -0.041(3)

loop_
_atom_type_symbol
_atom_type_description
_atom_type_scat_dispersion_real
_atom_type_scat_dispersion_imag
_atom_type_scat_source
C C 0.0033 0.0016 'International Tables Vol C Tables 4.2.6.8 and 6.1.1.4'
H H 0.0000 0.0000 'International Tables Vol C Tables 4.2.6.8 and 6.1.1.4'
Lu Lu -0.4720 5.8584 'International Tables Vol C Tables 4.2.6.8 and 6.1.1.4'
N N 0.0061 0.0033 'International Tables Vol C Tables 4.2.6.8 and 6.1.1.4'
O O 0.0106 0.0060 'International Tables Vol C Tables 4.2.6.8 and 6.1.1.4'
S S 0.1246 0.1234 'International Tables Vol C Tables 4.2.6.8 and 6.1.1.4'
Si Si 0.0817 0.0704 'International Tables Vol C Tables 4.2.6.8 and 6.1.1.4'

loop_
_geom_angle_atom_site_label_1
_geom_angle_atom_site_label_2
_geom_angle_atom_site_label_3
_geom_angle
N2 Lu1 N1 63.57(16)
N2 Lu1 O1 152.23(16)
N1 Lu1 O1 89.76(16)
N2 Lu1 C1 107.3(2)
N1 Lu1 C1 125.3(2)
O1 Lu1 C1 94.1(2)
N2 Lu1 C5 96.0(2)
N1 Lu1 C5 121.9(2)
O1 Lu1 C5 91.7(2)
C1 Lu1 C5 112.5(2)
N1 S1 N2 95.4(2)
N1 S1 C9 106.8(3)
N2 S1 C9 105.6(3)
C1 Si1 C4 111.9(4)
C1 Si1 C3 110.0(4)
C4 Si1 C3 109.2(6)
C1 Si1 C2 114.7(4)
C4 Si1 C2 105.3(5)
C3 Si1 C2 105.3(5)
C5 Si2 C8 111.2(4)
C5 Si2 C7 109.7(4)
C8 Si2 C7 108.5(5)
C5 Si2 C6 113.7(4)
C8 Si2 C6 105.5(4)
C7 Si2 C6 108.1(5)
C39 O1 C42 106.8(6)
C39 O1 Lu1 136.0(4)
C42 O1 Lu1 117.1(4)
C15 N1 S1 115.0(4)
C15 N1 Lu1 137.4(4)
S1 N1 Lu1 99.7(2)
C27 N2 S1 118.2(4)
C27 N2 Lu1 137.9(3)
S1 N2 Lu1 100.5(2)
Si1 C1 Lu1 131.5(4)
Si1 C1 H1A 104.4
Lu1 C1 H1A 104.4
Si1 C1 H1B 104.4
Lu1 C1 H1B 104.4
H1A C1 H1B 105.6
Si1 C2 H2A 109.5
Si1 C2 H2B 109.5
H2A C2 H2B 109.5
Si1 C2 H2C 109.5
H2A C2 H2C 109.5
H2B C2 H2C 109.5
Si1 C3 H3A 109.5
Si1 C3 H3B 109.5
H3A C3 H3B 109.5
Si1 C3 H3C 109.5
H3A C3 H3C 109.5
H3B C3 H3C 109.5
Si1 C4 H4A 109.5
Si1 C4 H4B 109.5
H4A C4 H4B 109.5
Si1 C4 H4C 109.5
H4A C4 H4C 109.5
H4B C4 H4C 109.5
Si2 C5 Lu1 125.9(4)
Si2 C5 H5A 105.9
Lu1 C5 H5A 105.9
Si2 C5 H5B 105.9
Lu1 C5 H5B 105.9
H5A C5 H5B 106.2
Si2 C6 H6A 109.5
Si2 C6 H6B 109.5
H6A C6 H6B 109.5
Si2 C6 H6C 109.5
H6A C6 H6C 109.5
H6B C6 H6C 109.5
Si2 C7 H7A 109.5
Si2 C7 H7B 109.5
H7A C7 H7B 109.5
Si2 C7 H7C 109.5
H7A C7 H7C 109.5
H7B C7 H7C 109.5
Si2 C8 H8A 109.5
Si2 C8 H8B 109.5
H8A C8 H8B 109.5
Si2 C8 H8C 109.5
H8A C8 H8C 109.5
H8B C8 H8C 109.5
C14 C9 C10 121.1(7)
C14 C9 S1 117.6(6)
C10 C9 S1 121.2(5)
C9 C10 C11 120.6(8)
C9 C10 H10 119.7
C11 C10 H10 119.7
C12 C11 C10 117.9(9)
C12 C11 H11 121.1
C10 C11 H11 121.1
C13 C12 C11 123.8(9)
C13 C12 H12 118.1
C11 C12 H12 118.1
C12 C13 C14 118.3(8)
C12 C13 H13 120.9
C14 C13 H13 120.9
C9 C14 C13 118.2(8)
C9 C14 H14 120.9
C13 C14 H14 120.9
C20 C15 C16 120.5(6)
C20 C15 N1 119.5(6)
C16 C15 N1 119.7(5)
C17 C16 C15 118.5(6)
C17 C16 C24 118.1(6)
C15 C16 C24 123.3(6)
C18 C17 C16 121.0(7)
C18 C17 H17 119.5
C16 C17 H17 119.5
C19 C18 C17 120.0(7)
C19 C18 H18 120.0
C17 C18 H18 120.0
C18 C19 C20 122.0(7)
C18 C19 H19 119.0
C20 C19 H19 119.0
C19 C20 C15 117.8(6)
C19 C20 C21 118.9(6)
C15 C20 C21 123.3(6)
C20 C21 C23 112.9(6)
C20 C21 C22 111.4(6)
C23 C21 C22 109.4(6)
C20 C21 H21 107.6
C23 C21 H21 107.6
C22 C21 H21 107.6
C21 C22 H22A 109.5
C21 C22 H22B 109.5
H22A C22 H22B 109.5
C21 C22 H22C 109.5
H22A C22 H22C 109.5
H22B C22 H22C 109.5
C21 C23 H23A 109.5
C21 C23 H23B 109.5
H23A C23 H23B 109.5
C21 C23 H23C 109.5
H23A C23 H23C 109.5
H23B C23 H23C 109.5
C25 C24 C16 112.2(6)
C25 C24 C26 110.5(7)
C16 C24 C26 112.2(6)
C25 C24 H24 107.2
C16 C24 H24 107.2
C26 C24 H24 107.2
C24 C25 H25A 109.5
C24 C25 H25B 109.5
H25A C25 H25B 109.5
C24 C25 H25C 109.5
H25A C25 H25C 109.5
H25B C25 H25C 109.5
C24 C26 H26A 109.5
C24 C26 H26B 109.5
H26A C26 H26B 109.5
C24 C26 H26C 109.5
H26A C26 H26C 109.5
H26B C26 H26C 109.5
C32 C27 C28 120.1(5)
C32 C27 N2 117.9(5)
C28 C27 N2 121.9(5)
C29 C28 C27 118.4(6)
C29 C28 C36 117.1(6)
C27 C28 C36 124.5(5)
C30 C29 C28 121.8(6)
C30 C29 H29 119.1
C28 C29 H29 119.1
C31 C30 C29 119.1(6)
C31 C30 H30 120.5
C29 C30 H30 120.5
C30 C31 C32 122.7(7)
C30 C31 H31 118.7
C32 C31 H31 118.7
C31 C32 C27 117.8(6)
C31 C32 C33 118.3(6)
C27 C32 C33 123.9(5)
C34 C33 C32 111.0(5)
C34 C33 C35 110.4(6)
C32 C33 C35 110.9(6)
C34 C33 H33 108.1
C32 C33 H33 108.1
C35 C33 H33 108.1
C33 C34 H34A 109.5
C33 C34 H34B 109.5
H34A C34 H34B 109.5
C33 C34 H34C 109.5
H34A C34 H34C 109.5
H34B C34 H34C 109.5
C33 C35 H35A 109.5
C33 C35 H35B 109.5
H35A C35 H35B 109.5
C33 C35 H35C 109.5
H35A C35 H35C 109.5
H35B C35 H35C 109.5
C28 C36 C37 109.5(6)
C28 C36 C38 112.4(6)
C37 C36 C38 110.3(6)
C28 C36 H36 108.2
C37 C36 H36 108.2
C38 C36 H36 108.2
C36 C37 H37A 109.5
C36 C37 H37B 109.5
H37A C37 H37B 109.5
C36 C37 H37C 109.5
H37A C37 H37C 109.5
H37B C37 H37C 109.5
C36 C38 H38A 109.5
C36 C38 H38B 109.5
H38A C38 H38B 109.5
C36 C38 H38C 109.5
H38A C38 H38C 109.5
H38B C38 H38C 109.5
O1 C39 C40 105.6(7)
O1 C39 H39A 110.6
C40 C39 H39A 110.6
O1 C39 H39B 110.6
C40 C39 H39B 110.6
H39A C39 H39B 108.8
C41 C40 C39 103.8(8)
C41 C40 H40A 111.0
C39 C40 H40A 111.0
C41 C40 H40B 111.0
C39 C40 H40B 111.0
H40A C40 H40B 109.0
C42 C41 C40 109.5(8)
C42 C41 H41A 109.8
C40 C41 H41A 109.8
C42 C41 H41B 109.8
C40 C41 H41B 109.8
H41A C41 H41B 108.2
C41 C42 O1 109.2(8)
C41 C42 H42A 109.8
O1 C42 H42A 109.8
C41 C42 H42B 109.8
O1 C42 H42B 109.8
H42A C42 H42B 108.3

loop_
_geom_bond_atom_site_label_1
_geom_bond_atom_site_label_2
_geom_bond_distance
Lu1 N2 2.283(5)
Lu1 N1 2.306(5)
Lu1 O1 2.313(4)
Lu1 C1 2.321(7)
Lu1 C5 2.335(6)
S1 N1 1.633(5)
S1 N2 1.637(5)
S1 C9 1.803(6)
Si1 C1 1.842(7)
Si1 C4 1.843(9)
Si1 C3 1.856(9)
Si1 C2 1.868(9)
Si2 C5 1.836(7)
Si2 C8 1.854(8)
Si2 C7 1.869(9)
Si2 C6 1.892(8)
O1 C39 1.435(10)
O1 C42 1.451(9)
N1 C15 1.454(7)
N2 C27 1.451(7)
C1 H1A 0.9900
C1 H1B 0.9900
C2 H2A 0.9800
C2 H2B 0.9800
C2 H2C 0.9800
C3 H3A 0.9800
C3 H3B 0.9800
C3 H3C 0.9800
C4 H4A 0.9800
C4 H4B 0.9800
C4 H4C 0.9800
C5 H5A 0.9900
C5 H5B 0.9900
C6 H6A 0.9800
C6 H6B 0.9800
C6 H6C 0.9800
C7 H7A 0.9800
C7 H7B 0.9800
C7 H7C 0.9800
C8 H8A 0.9800
C8 H8B 0.9800
C8 H8C 0.9800
C9 C14 1.358(9)
C9 C10 1.370(9)
C10 C11 1.378(10)
C10 H10 0.9500
C11 C12 1.364(13)
C11 H11 0.9500
C12 C13 1.327(13)
C12 H12 0.9500
C13 C14 1.444(11)
C13 H13 0.9500
C14 H14 0.9500
C15 C20 1.408(8)
C15 C16 1.409(9)
C16 C17 1.398(9)
C16 C24 1.512(9)
C17 C18 1.379(10)
C17 H17 0.9500
C18 C19 1.359(10)
C18 H18 0.9500
C19 C20 1.402(9)
C19 H19 0.9500
C20 C21 1.503(9)
C21 C23 1.532(9)
C21 C22 1.532(9)
C21 H21 1.0000
C22 H22A 0.9800
C22 H22B 0.9800
C22 H22C 0.9800
C23 H23A 0.9800
C23 H23B 0.9800
C23 H23C 0.9800
C24 C25 1.504(10)
C24 C26 1.533(10)
C24 H24 1.0000
C25 H25A 0.9800
C25 H25B 0.9800
C25 H25C 0.9800
C26 H26A 0.9800
C26 H26B 0.9800
C26 H26C 0.9800
C27 C32 1.410(8)
C27 C28 1.413(8)
C28 C29 1.387(9)
C28 C36 1.516(8)
C29 C30 1.381(10)
C29 H29 0.9500
C30 C31 1.355(10)
C30 H30 0.9500
C31 C32 1.398(8)
C31 H31 0.9500
C32 C33 1.519(8)
C33 C34 1.518(9)
C33 C35 1.549(9)
C33 H33 1.0000
C34 H34A 0.9800
C34 H34B 0.9800
C34 H34C 0.9800
C35 H35A 0.9800
C35 H35B 0.9800
C35 H35C 0.9800
C36 C37 1.531(10)
C36 C38 1.534(9)
C36 H36 1.0000
C37 H37A 0.9800
C37 H37B 0.9800
C37 H37C 0.9800
C38 H38A 0.9800
C38 H38B 0.9800
C38 H38C 0.9800
C39 C40 1.494(12)
C39 H39A 0.9900
C39 H39B 0.9900
C40 C41 1.476(12)
C40 H40A 0.9900
C40 H40B 0.9900
C41 C42 1.364(11)
C41 H41A 0.9900
C41 H41B 0.9900
C42 H42A 0.9900
C42 H42B 0.9900
